data_7012913
loop_
_publ_author_name
'Andrei S. Batsanov'
'St\'ephanie M. Cornet'
'Keith B. Dillon'
'Andr\'es E. Goeta'
'Amber L. Thompson'
'Bao Yu Xue'

_publ_section_title
;
 The synthesis and characterisation of some Group 14 compounds
 containing the 2,4,6-(CF3)3C6H2, 2,6-(CF3)2C6H3 or 2,4-(CF3)2C6H3
 ligands
;
_journal_issue 12
_journal_name_full 'Dalton Trans.'
_journal_page_first 2496
_journal_page_last 2502
_journal_paper_doi 10.1039/b302544f
_journal_year 2003
_chemical_formula_moiety 'C16 H6 Cl2 F12 Ge'
_chemical_formula_sum 'C16 H6 Cl2 F12 Ge'
_chemical_formula_weight 569.70
_chemical_melting_point ?
_chemical_name_common Bis-(2,4-bis-trifluoromethyl-phenyl),dichloro-germane
_chemical_name_systematic
; 
Bis-(2,4-bis-trifluoromethyl-phenyl),dichloro-germane 
;
_space_group_IT_number 14
_symmetry_cell_setting monoclinic
_symmetry_space_group_name_Hall '-P 2yn'
_symmetry_space_group_name_H-M 'P 1 21/n 1'
_atom_sites_solution_hydrogens geom
_atom_sites_solution_primary direct
_atom_sites_solution_secondary difmap
_audit_creation_method SHELXL-97
_cell_angle_alpha 90.00
_cell_angle_beta 108.21(1)
_cell_angle_gamma 90.00
_cell_formula_units_Z 4
_cell_length_a 10.547(2)
_cell_length_b 11.661(2)
_cell_length_c 16.636(3)
_cell_measurement_reflns_used 6507
_cell_measurement_temperature 150(2)
_cell_measurement_theta_max 54.37
_cell_measurement_theta_min 5.32
_cell_volume 1943.6(6)
_computing_cell_refinement 'SMART-NT V5.0 (Bruker, 1998)'
_computing_data_collection 'SMART-NT V5.0 (Bruker, 1998)'
_computing_data_reduction 'SAINT-NT V5.0 (Bruker, 1998)'
_computing_molecular_graphics 'SHELXTL-NT V5.1 (Bruker, 1998)'
_computing_publication_material 'Bruker SHELXTL'
_computing_structure_refinement 'SHELXL-97 (Sheldrick, 1997)'
_computing_structure_solution 'SHELXS-97 (Sheldrick, 1990)'
_diffrn_ambient_temperature 150(2)
_diffrn_detector_area_resol_mean 8
_diffrn_measured_fraction_theta_full 0.993
_diffrn_measured_fraction_theta_max 0.914
_diffrn_measurement_device_type 'Bruker SMART-CCD'
_diffrn_measurement_method /w
_diffrn_radiation_monochromator graphite
_diffrn_radiation_source 'fine-focus sealed tube'
_diffrn_radiation_type MoK\a
_diffrn_radiation_wavelength 0.71073
_diffrn_reflns_av_R_equivalents 0.0328
_diffrn_reflns_av_sigmaI/netI 0.0363
_diffrn_reflns_limit_h_max 15
_diffrn_reflns_limit_h_min -12
_diffrn_reflns_limit_k_max 13
_diffrn_reflns_limit_k_min -16
_diffrn_reflns_limit_l_max 23
_diffrn_reflns_limit_l_min -22
_diffrn_reflns_number 14919
_diffrn_reflns_theta_full 29.00
_diffrn_reflns_theta_max 30.44
_diffrn_reflns_theta_min 2.04
_exptl_absorpt_coefficient_mu 1.964
_exptl_absorpt_correction_T_max 0.806
_exptl_absorpt_correction_T_min 0.633
_exptl_absorpt_correction_type integration
_exptl_absorpt_process_details 'XPREP (Bruker, 1998)'
_exptl_crystal_colour colourless
_exptl_crystal_density_diffrn 1.947
_exptl_crystal_density_meas ?
_exptl_crystal_density_method .
_exptl_crystal_description 'rectangular prism'
_exptl_crystal_F_000 1104
_exptl_crystal_size_max 0.40
_exptl_crystal_size_mid 0.12
_exptl_crystal_size_min 0.12
_refine_diff_density_max 0.585
_refine_diff_density_min -0.322
_refine_diff_density_rms 0.074
_refine_ls_extinction_method none
_refine_ls_goodness_of_fit_ref 1.017
_refine_ls_hydrogen_treatment refall
_refine_ls_matrix_type full
_refine_ls_number_parameters 304
_refine_ls_number_reflns 5376
_refine_ls_number_restraints 0
_refine_ls_restrained_S_all 1.017
_refine_ls_R_factor_all 0.0615
_refine_ls_R_factor_gt 0.0360
_refine_ls_shift/su_max 0.001
_refine_ls_shift/su_mean 0.000
_refine_ls_structure_factor_coef Fsqd
_refine_ls_weighting_details 'calc w=1/[\s^2^(Fo^2^)+(0.0371P)^2^+1.3230P] where P=(Fo^2^+2Fc^2^)/3'
_refine_ls_weighting_scheme calc
_refine_ls_wR_factor_gt 0.0780
_refine_ls_wR_factor_ref 0.0869
_reflns_number_gt 3900
_reflns_number_total 5376
_reflns_threshold_expression I>2\s(I)
_cod_data_source_file b302544f.txt
_cod_data_source_block (4b)
_cod_depositor_comments
;
The following automatic conversions were performed:

'_chemical_melting_point' value 'not measured' was changed to '?' -
the value is undefined or not given.

Automatic conversion script
Id: cif_fix_values 1569 2011-02-09 13:29:24Z adriana 
;
_cod_original_sg_symbol_H-M P2(1)/n
_cod_database_code 7012913

loop_
_symmetry_equiv_pos_as_xyz
'x, y, z'
'-x+1/2, y+1/2, -z+1/2'
'-x, -y, -z'
'x-1/2, -y-1/2, z-1/2'

loop_
_atom_site_label
_atom_site_type_symbol
_atom_site_fract_x
_atom_site_fract_y
_atom_site_fract_z
_atom_site_U_iso_or_equiv
_atom_site_adp_type
_atom_site_occupancy
_atom_site_symmetry_multiplicity
_atom_site_calc_flag
_atom_site_refinement_flags
_atom_site_disorder_assembly
_atom_site_disorder_group
Ge Ge 0.65362(3) 0.52246(2) 0.210027(16) 0.02576(8) Uani 1 1 d . . .
Cl1 Cl 0.68713(8) 0.45253(6) 0.09891(5) 0.04288(17) Uani 1 1 d . . .
Cl2 Cl 0.85163(6) 0.56801(6) 0.28741(5) 0.04093(16) Uani 1 1 d . . .
C1 C 0.5889(2) 0.39922(19) 0.26689(15) 0.0248(5) Uani 1 1 d . . .
C2 C 0.4691(2) 0.3386(2) 0.23239(14) 0.0245(5) Uani 1 1 d . . .
C3 C 0.4309(2) 0.2535(2) 0.27821(15) 0.0266(5) Uani 1 1 d . . .
H3 H 0.350(3) 0.213(2) 0.2509(17) 0.024(6) Uiso 1 1 d . . .
C4 C 0.5120(2) 0.2269(2) 0.35973(15) 0.0276(5) Uani 1 1 d . . .
C5 C 0.6298(3) 0.2846(2) 0.39473(17) 0.0342(6) Uani 1 1 d . . .
H5 H 0.683(3) 0.267(3) 0.448(2) 0.046(9) Uiso 1 1 d . . .
C6 C 0.6684(3) 0.3702(2) 0.34878(17) 0.0322(6) Uani 1 1 d . . .
H6 H 0.742(3) 0.403(2) 0.3701(18) 0.033(8) Uiso 1 1 d . . .
C7 C 0.3786(3) 0.3582(2) 0.14354(16) 0.0325(6) Uani 1 1 d . . .
C8 C 0.4674(3) 0.1327(2) 0.40692(17) 0.0358(6) Uani 1 1 d . . .
F1 F 0.38709(18) 0.46311(13) 0.11460(10) 0.0450(4) Uani 1 1 d . . .
F2 F 0.4068(2) 0.28601(15) 0.08812(10) 0.0515(5) Uani 1 1 d . . .
F3 F 0.25079(16) 0.33863(19) 0.13613(11) 0.0581(5) Uani 1 1 d . . .
F4 F 0.4359(3) 0.03807(15) 0.36171(12) 0.0721(7) Uani 1 1 d . . .
F5 F 0.3611(2) 0.1624(2) 0.42803(17) 0.0801(7) Uani 1 1 d . . .
F6 F 0.5608(2) 0.10431(18) 0.47843(12) 0.0702(7) Uani 1 1 d . . .
C11 C 0.5487(2) 0.66304(19) 0.17680(14) 0.0244(5) Uani 1 1 d . . .
C12 C 0.4990(2) 0.7297(2) 0.23020(15) 0.0257(5) Uani 1 1 d . . .
C13 C 0.4236(3) 0.8277(2) 0.20032(16) 0.0298(5) Uani 1 1 d . . .
H13 H 0.395(3) 0.871(2) 0.2385(19) 0.036(8) Uiso 1 1 d . . .
C14 C 0.3960(2) 0.8594(2) 0.11615(16) 0.0300(5) Uani 1 1 d . . .
C15 C 0.4441(3) 0.7950(2) 0.06182(16) 0.0329(5) Uani 1 1 d . . .
H15 H 0.426(3) 0.818(2) 0.005(2) 0.040(8) Uiso 1 1 d . . .
C16 C 0.5199(3) 0.6975(2) 0.09250(16) 0.0294(5) Uani 1 1 d . . .
H16 H 0.551(3) 0.655(2) 0.0565(17) 0.028(7) Uiso 1 1 d . . .
C17 C 0.5182(3) 0.6961(2) 0.32077(16) 0.0344(6) Uani 1 1 d . . .
C18 C 0.3123(3) 0.9645(2) 0.08281(19) 0.0426(7) Uani 1 1 d . . .
F11 F 0.63148(19) 0.63980(16) 0.35604(10) 0.0515(5) Uani 1 1 d . . .
F12 F 0.5152(2) 0.78381(16) 0.37005(11) 0.0566(5) Uani 1 1 d . . .
F13 F 0.4205(2) 0.6240(2) 0.32506(13) 0.0690(6) Uani 1 1 d . . .
F14 F 0.3118(2) 1.03786(15) 0.14386(12) 0.0556(5) Uani 1 1 d . . .
F15 F 0.1869(2) 0.93757(18) 0.04176(16) 0.0794(8) Uani 1 1 d . . .
F16 F 0.3591(3) 1.02391(17) 0.02921(14) 0.0736(7) Uani 1 1 d . . .

loop_
_atom_site_aniso_label
_atom_site_aniso_U_11
_atom_site_aniso_U_22
_atom_site_aniso_U_33
_atom_site_aniso_U_23
_atom_site_aniso_U_13
_atom_site_aniso_U_12
Ge 0.02612(13) 0.02321(12) 0.02841(13) 0.00284(11) 0.00917(9) 0.00135(10)
Cl1 0.0542(4) 0.0400(4) 0.0425(4) -0.0005(3) 0.0268(3) 0.0091(3)
Cl2 0.0254(3) 0.0410(4) 0.0520(4) 0.0081(3) 0.0058(3) -0.0037(3)
C1 0.0265(11) 0.0215(11) 0.0246(11) 0.0022(9) 0.0057(9) 0.0013(9)
C2 0.0267(11) 0.0233(11) 0.0220(11) -0.0002(9) 0.0056(9) 0.0027(9)
C3 0.0277(12) 0.0248(12) 0.0265(12) -0.0009(9) 0.0074(10) 0.0008(9)
C4 0.0322(13) 0.0234(11) 0.0264(12) 0.0005(9) 0.0081(10) 0.0007(9)
C5 0.0414(14) 0.0308(13) 0.0246(12) 0.0044(10) 0.0019(10) -0.0026(11)
C6 0.0307(13) 0.0291(13) 0.0302(13) 0.0014(10) 0.0001(10) -0.0046(10)
C7 0.0304(13) 0.0333(13) 0.0297(13) 0.0053(10) 0.0036(10) -0.0035(10)
C8 0.0451(16) 0.0317(13) 0.0315(13) 0.0034(11) 0.0135(12) -0.0027(11)
F1 0.0514(10) 0.0352(9) 0.0351(8) 0.0126(7) -0.0056(7) -0.0062(7)
F2 0.0737(13) 0.0458(10) 0.0270(8) -0.0063(7) 0.0044(8) 0.0006(9)
F3 0.0289(9) 0.0867(14) 0.0485(10) 0.0248(10) -0.0026(7) -0.0081(9)
F4 0.137(2) 0.0370(10) 0.0458(11) -0.0052(8) 0.0335(12) -0.0370(12)
F5 0.0861(16) 0.0674(14) 0.1144(19) 0.0377(13) 0.0714(15) 0.0144(12)
F6 0.0738(14) 0.0720(14) 0.0477(11) 0.0329(10) -0.0056(10) -0.0244(11)
C11 0.0242(11) 0.0227(10) 0.0256(11) 0.0008(9) 0.0069(9) -0.0012(9)
C12 0.0256(11) 0.0244(11) 0.0263(11) 0.0001(9) 0.0071(9) -0.0021(9)
C13 0.0325(13) 0.0256(12) 0.0305(13) -0.0036(10) 0.0088(10) 0.0010(10)
C14 0.0297(12) 0.0223(11) 0.0337(13) -0.0007(10) 0.0035(10) -0.0007(9)
C15 0.0404(14) 0.0279(13) 0.0270(13) 0.0028(10) 0.0058(10) -0.0008(11)
C16 0.0355(13) 0.0267(12) 0.0268(12) -0.0002(10) 0.0107(10) 0.0011(10)
C17 0.0404(14) 0.0362(14) 0.0295(13) 0.0021(11) 0.0152(11) 0.0042(12)
C18 0.0454(16) 0.0343(15) 0.0398(15) -0.0016(12) 0.0015(12) 0.0090(12)
F11 0.0618(11) 0.0627(12) 0.0296(8) 0.0098(8) 0.0134(8) 0.0270(9)
F12 0.0883(15) 0.0503(11) 0.0325(9) -0.0025(8) 0.0210(9) 0.0201(10)
F13 0.0712(14) 0.0857(15) 0.0547(12) 0.0181(11) 0.0262(11) -0.0260(12)
F14 0.0663(12) 0.0390(10) 0.0525(11) -0.0062(8) 0.0055(9) 0.0223(9)
F15 0.0487(12) 0.0523(12) 0.1019(17) -0.0099(12) -0.0274(11) 0.0156(9)
F16 0.1088(19) 0.0489(11) 0.0682(13) 0.0323(10) 0.0352(13) 0.0336(12)

loop_
_atom_type_symbol
_atom_type_description
_atom_type_scat_dispersion_real
_atom_type_scat_dispersion_imag
_atom_type_scat_source
C C 0.0033 0.0016 'International Tables Vol C Tables 4.2.6.8 and 6.1.1.4'
H H 0.0000 0.0000 'International Tables Vol C Tables 4.2.6.8 and 6.1.1.4'
F F 0.0171 0.0103 'International Tables Vol C Tables 4.2.6.8 and 6.1.1.4'
Cl Cl 0.1484 0.1585 'International Tables Vol C Tables 4.2.6.8 and 6.1.1.4'
Ge Ge 0.1547 1.8001 'International Tables Vol C Tables 4.2.6.8 and 6.1.1.4'

loop_
_geom_angle_atom_site_label_1
_geom_angle_atom_site_label_2
_geom_angle_atom_site_label_3
_geom_angle
_geom_angle_site_symmetry_1
_geom_angle_site_symmetry_3
_geom_angle_publ_flag
C1 Ge C11 119.95(10) . . ?
C1 Ge Cl1 108.26(7) . . ?
C11 Ge Cl1 107.77(7) . . ?
C1 Ge Cl2 108.21(7) . . ?
C11 Ge Cl2 108.65(7) . . ?
Cl1 Ge Cl2 102.64(3) . . ?
C1 Ge F1 70.02(7) . . ?
C11 Ge F1 70.96(8) . . ?
Cl1 Ge F1 80.06(5) . . ?
Cl2 Ge F1 177.20(4) . . ?
C1 Ge F11 78.89(8) . . ?
C11 Ge F11 69.54(8) . . ?
Cl1 Ge F11 172.45(5) . . ?
Cl2 Ge F11 72.24(5) . . ?
F1 Ge F11 105.15(6) . . ?
C6 C1 C2 117.7(2) . . ?
C6 C1 Ge 117.02(18) . . ?
C2 C1 Ge 125.25(17) . . ?
C3 C2 C1 121.0(2) . . ?
C3 C2 C7 116.4(2) . . ?
C1 C2 C7 122.6(2) . . ?
C2 C3 C4 119.9(2) . . ?
C2 C3 H3 117.6(16) . . ?
C4 C3 H3 122.5(16) . . ?
C5 C4 C3 120.2(2) . . ?
C5 C4 C8 121.6(2) . . ?
C3 C4 C8 118.2(2) . . ?
C4 C5 C6 120.0(2) . . ?
C4 C5 H5 120(2) . . ?
C6 C5 H5 120(2) . . ?
C5 C6 C1 121.2(2) . . ?
C5 C6 H6 119(2) . . ?
C1 C6 H6 120(2) . . ?
F1 C7 F3 107.7(2) . . ?
F1 C7 F2 105.9(2) . . ?
F3 C7 F2 105.2(2) . . ?
F1 C7 C2 113.7(2) . . ?
F3 C7 C2 112.1(2) . . ?
F2 C7 C2 111.7(2) . . ?
F4 C8 F5 106.7(3) . . ?
F4 C8 F6 106.7(2) . . ?
F5 C8 F6 106.3(2) . . ?
F4 C8 C4 112.1(2) . . ?
F5 C8 C4 112.0(2) . . ?
F6 C8 C4 112.5(2) . . ?
C7 F1 Ge 100.85(14) . . ?
C16 C11 C12 118.0(2) . . ?
C16 C11 Ge 116.75(17) . . ?
C12 C11 Ge 125.19(17) . . ?
C13 C12 C11 121.0(2) . . ?
C13 C12 C17 117.0(2) . . ?
C11 C12 C17 122.0(2) . . ?
C14 C13 C12 119.7(2) . . ?
C14 C13 H13 122.0(18) . . ?
C12 C13 H13 118.3(18) . . ?
C15 C14 C13 120.6(2) . . ?
C15 C14 C18 119.4(2) . . ?
C13 C14 C18 120.0(2) . . ?
C14 C15 C16 119.2(2) . . ?
C14 C15 H15 120.0(18) . . ?
C16 C15 H15 120.8(18) . . ?
C15 C16 C11 121.5(2) . . ?
C15 C16 H16 119.1(17) . . ?
C11 C16 H16 119.5(17) . . ?
F12 C17 F11 107.6(2) . . ?
F12 C17 F13 106.5(2) . . ?
F11 C17 F13 105.4(2) . . ?
F12 C17 C12 113.4(2) . . ?
F11 C17 C12 113.0(2) . . ?
F13 C17 C12 110.4(2) . . ?
F15 C18 F14 107.8(3) . . ?
F15 C18 F16 107.2(3) . . ?
F14 C18 F16 105.4(2) . . ?
F15 C18 C14 111.8(2) . . ?
F14 C18 C14 112.5(2) . . ?
F16 C18 C14 111.7(3) . . ?
C17 F11 Ge 99.32(14) . . ?

loop_
_geom_bond_atom_site_label_1
_geom_bond_atom_site_label_2
_geom_bond_distance
_geom_bond_site_symmetry_2
_geom_bond_publ_flag
Ge C1 1.957(2) . ?
Ge C11 1.958(2) . ?
Ge Cl1 2.1484(8) . ?
Ge Cl2 2.1496(8) . ?
Ge F1 2.8482(18) . ?
Ge F11 2.8604(18) . ?
C1 C6 1.400(3) . ?
C1 C2 1.404(3) . ?
C2 C3 1.386(3) . ?
C2 C7 1.505(3) . ?
C3 C4 1.394(3) . ?
C3 H3 0.95(3) . ?
C4 C5 1.372(4) . ?
C4 C8 1.509(4) . ?
C5 C6 1.394(4) . ?
C5 H5 0.91(3) . ?
C6 H6 0.84(3) . ?
C7 F1 1.327(3) . ?
C7 F3 1.335(3) . ?
C7 F2 1.349(3) . ?
C8 F4 1.318(3) . ?
C8 F5 1.321(3) . ?
C8 F6 1.327(3) . ?
C11 C16 1.398(3) . ?
C11 C12 1.399(3) . ?
C12 C13 1.392(3) . ?
C12 C17 1.508(3) . ?
C13 C14 1.388(4) . ?
C13 H13 0.93(3) . ?
C14 C15 1.387(4) . ?
C14 C18 1.511(4) . ?
C15 C16 1.392(4) . ?
C15 H15 0.94(3) . ?
C16 H16 0.92(3) . ?
C17 F12 1.318(3) . ?
C17 F11 1.328(3) . ?
C17 F13 1.349(3) . ?
C18 F15 1.323(4) . ?
C18 F14 1.329(3) . ?
C18 F16 1.339(4) . ?

loop_
_geom_torsion_atom_site_label_1
_geom_torsion_atom_site_label_2
_geom_torsion_atom_site_label_3
_geom_torsion_atom_site_label_4
_geom_torsion
_geom_torsion_site_symmetry_1
_geom_torsion_site_symmetry_2
_geom_torsion_site_symmetry_3
_geom_torsion_site_symmetry_4
_geom_torsion_publ_flag
C11 Ge C1 C6 -118.1(2) . . . . ?
Cl1 Ge C1 C6 117.75(19) . . . . ?
Cl2 Ge C1 C6 7.2(2) . . . . ?
F1 Ge C1 C6 -170.5(2) . . . . ?
F11 Ge C1 C6 -59.75(19) . . . . ?
C11 Ge C1 C2 61.3(2) . . . . ?
Cl1 Ge C1 C2 -62.8(2) . . . . ?
Cl2 Ge C1 C2 -173.36(19) . . . . ?
F1 Ge C1 C2 8.93(19) . . . . ?
F11 Ge C1 C2 119.7(2) . . . . ?
C6 C1 C2 C7 -177.0(2) . . . . ?
Ge C1 C2 C7 3.5(3) . . . . ?
C7 C2 C3 C4 177.4(2) . . . . ?
C2 C3 C4 C8 -179.3(2) . . . . ?
C8 C4 C5 C6 179.3(3) . . . . ?
C3 C2 C7 F1 155.3(2) . . . . ?
C1 C2 C7 F1 -27.3(4) . . . . ?
C3 C2 C7 F3 32.7(3) . . . . ?
C1 C2 C7 F3 -149.9(2) . . . . ?
C3 C2 C7 F2 -85.0(3) . . . . ?
C1 C2 C7 F2 92.4(3) . . . . ?
C5 C4 C8 F4 -128.2(3) . . . . ?
C3 C4 C8 F4 50.8(3) . . . . ?
C5 C4 C8 F5 111.8(3) . . . . ?
C3 C4 C8 F5 -69.2(3) . . . . ?
C5 C4 C8 F6 -8.0(4) . . . . ?
C3 C4 C8 F6 171.1(2) . . . . ?
F3 C7 F1 Ge 152.31(17) . . . . ?
F2 C7 F1 Ge -95.55(17) . . . . ?
C2 C7 F1 Ge 27.4(2) . . . . ?
C1 Ge F1 C7 -21.19(16) . . . . ?
C11 Ge F1 C7 -154.62(18) . . . . ?
Cl1 Ge F1 C7 92.53(15) . . . . ?
Cl2 Ge F1 C7 -72.1(8) . . . . ?
F11 Ge F1 C7 -93.08(16) . . . . ?
C1 Ge C11 C16 -127.58(19) . . . . ?
Cl1 Ge C11 C16 -3.2(2) . . . . ?
Cl2 Ge C11 C16 107.32(18) . . . . ?
F1 Ge C11 C16 -75.61(18) . . . . ?
F11 Ge C11 C16 169.3(2) . . . . ?
C1 Ge C11 C12 51.3(2) . . . . ?
Cl1 Ge C11 C12 175.62(18) . . . . ?
Cl2 Ge C11 C12 -73.9(2) . . . . ?
F1 Ge C11 C12 103.2(2) . . . . ?
F11 Ge C11 C12 -11.85(19) . . . . ?
C16 C11 C12 C17 176.5(2) . . . . ?
Ge C11 C12 C17 -2.3(3) . . . . ?
C17 C12 C13 C14 -176.4(2) . . . . ?
C13 C12 C17 F12 -28.7(3) . . . . ?
C11 C12 C17 F12 154.4(2) . . . . ?
C13 C12 C17 F11 -151.5(2) . . . . ?
C11 C12 C17 F11 31.6(3) . . . . ?
C13 C12 C17 F13 90.8(3) . . . . ?
C11 C12 C17 F13 -86.1(3) . . . . ?
C15 C14 C18 F15 80.2(3) . . . . ?
C13 C14 C18 F15 -99.4(3) . . . . ?
C15 C14 C18 F14 -158.3(3) . . . . ?
C13 C14 C18 F14 22.0(4) . . . . ?
C15 C14 C18 F16 -39.9(4) . . . . ?
C13 C14 C18 F16 140.4(3) . . . . ?
F12 C17 F11 Ge -158.47(17) . . . . ?
F13 C17 F11 Ge 88.21(18) . . . . ?
C12 C17 F11 Ge -32.4(2) . . . . ?
C1 Ge F11 C17 -102.28(17) . . . . ?
C11 Ge F11 C17 25.77(16) . . . . ?
Cl1 Ge F11 C17 96.2(3) . . . . ?
Cl2 Ge F11 C17 144.32(16) . . . . ?
F1 Ge F11 C17 -36.73(16) . . . . ?

loop_
_cod_related_entry_id
_cod_related_entry_database
_cod_related_entry_code
1 ChemSpider 28549219
